data_2002387
loop_
_publ_author_name
'Schroeder, F'
'Mueller-Buschbaum, Hk'

_publ_section_title
;
Neue metastabile Oxolanthanoide: Ba Ca2 Y6 O12 und Ca0.33 Mg Y2.67
O5.33 (=Ca Mg3 Y8 O16)
;
_journal_name_full 'Journal of the Less-Common Metals'
_journal_page_first 211
_journal_page_last 218
_journal_paper_doi 10.1016/0022-5088(86)90230-4
_journal_volume 116
_journal_year 1986
_chemical_formula_structural 'Ba Ca2 Y6 O12'
_chemical_formula_sum 'Ba Ca2 O12 Y6'
_chemical_name_systematic 'Barium dicalcium hexayttrium oxide'
_space_group_IT_number 176
_symmetry_cell_setting hexagonal
_symmetry_Int_Tables_number 176
_symmetry_space_group_name_Hall '-P 6c'
_symmetry_space_group_name_H-M 'P 63/m'
_cell_angle_alpha 90
_cell_angle_beta 90
_cell_angle_gamma 120
_cell_formula_units_Z 1
_cell_length_a 10.2213(7)
_cell_length_b 10.2213(7)
_cell_length_c 3.3614(5)
_cell_volume 304.1
_refine_ls_R_factor_all 0.092
_cod_database_code 2002387

loop_
_symmetry_equiv_pos_as_xyz
x,y,z
-y,x-y,z
y-x,-x,z
-x,-y,1/2+z
y,y-x,1/2+z
x-y,x,1/2+z
-x,-y,-z
y,y-x,-z
x-y,x,-z
x,y,1/2-z
-y,x-y,1/2-z
y-x,-x,1/2-z

loop_
_atom_site_aniso_label
_atom_site_aniso_U_11
_atom_site_aniso_U_12
_atom_site_aniso_U_13
_atom_site_aniso_U_22
_atom_site_aniso_U_23
_atom_site_aniso_U_33
Ba1 0.0043(35) 0. 0.0022(17) 0.0043(35) 0. 1.995(89)
Ba2 0.0842(198) 0. 0.0421(99) 0.0842(198) 0. 1.233(89)
Ca1 0.0181(28) 0. 0.0090(14) 0.0181(28) 0. 0.0001(36)

loop_
_atom_site_label
_atom_site_type_symbol
_atom_site_symmetry_multiplicity
_atom_site_Wyckoff_symbol
_atom_site_fract_x
_atom_site_fract_y
_atom_site_fract_z
_atom_site_occupancy
_atom_site_attached_hydrogens
_atom_site_calc_flag
Ba1 Ba2+ 2 b 0. 0. 0. 0.25 0 d
Ba2 Ba2+ 2 a 0. 0. 0.25 0.25 0 d
Ca1 Ca2+ 2 c 0.3333 0.6667 0.25 1. 0 d
Y1 Y3+ 6 h 0.3470(3) 0.9993(3) 0.25 1. 0 d
O1 O2- 6 h 0.187(4) 0.297(4) 0.25 1. 0 d
O2 O2- 6 h 0.528(3) 0.395(3) 0.25 1. 0 d

loop_
_atom_type_symbol
_atom_type_oxidation_number
Ba2+ 2.000
Ca2+ 2.000
Y3+ 3.000
O2- -2.000
